data_1528949
loop_
_publ_author_name
'Veith, M.'
'Schuett, O.'
'Becker, S.'
'Blin, J.'
'Freres, J.'
'Huch, V.'

_publ_section_title
;
 Synthese und Charakterisierung der Siloxialane [H2 Al O Si Me3]n und [H
 Al (O t-Bu)2 (O Si Me3)]2 sowie Redoxreaktionen von [H2 Al O Si Me3]n und
 [H2 Al O t-Bu]2 mit einem Zinn(II)-amid
;
_journal_name_full 'Zeitschrift fuer Anorganische und Allgemeine Chemie'
_journal_page_first 138
_journal_page_last 146
_journal_volume 628
_journal_year 2002
_chemical_formula_sum 'C6 H22 Al2 O2 Si2'
_chemical_name_systematic '(H2 Al O Si (C H3)3)2'
_space_group_IT_number 15
_symmetry_space_group_name_Hall '-C 2yc'
_symmetry_space_group_name_H-M 'C 1 2/c 1'
_cell_angle_alpha 90
_cell_angle_beta 100.64
_cell_angle_gamma 90
_cell_formula_units_Z 4
_cell_length_a 19.31
_cell_length_b 7.874
_cell_length_c 9.811
_cell_volume 1466.085
_citation_journal_id_ASTM ZAACAB
_cod_data_source_file Veith_ZAACAB_2002_1030.cif
_cod_data_source_block C6H22Al2O2Si2
_cod_database_code 1528949

loop_
_symmetry_equiv_pos_as_xyz
x,y,z
-x,y,-z+1/2
-x,-y,-z
x,-y,z-1/2
x+1/2,y+1/2,z
-x+1/2,y+1/2,-z+1/2
-x+1/2,-y+1/2,-z
x+1/2,-y+1/2,z-1/2

loop_
_atom_site_label
_atom_site_type_symbol
_atom_site_fract_x
_atom_site_fract_y
_atom_site_fract_z
_atom_site_occupancy
_atom_site_U_iso_or_equiv
C2 C-4 0.3906 0.2837 0.7053 1 0.0
Si1 Si+4 0.37539 0.17217 0.86082 1 0.0
H8 H+1 0.3487 0.3437 0.6642 1 0.0
Al1 Al+3 0.5049 0.11345 1.11136 1 0.0
H9 H+1 0.3177 -0.0685 0.7551 1 0.0
H5 H+1 0.3098 0.3849 0.9461 1 0.0
H3 H+1 0.3902 0.4117 1.0053 1 0.0
H10 H+1 0.2618 0.0673 0.7792 1 0.0
H7 H+1 0.4287 0.3629 0.7301 1 0.0
H11 H+1 0.2993 -0.0451 0.903 1 0.0
O1 O-2 0.44884 0.0718 0.9365 1 0.0
C1 C-4 0.3532 0.3291 0.9853 1 0.0
H2 H-1 0.4437 0.099 1.202 1 0.0
C3 C-4 0.3051 0.0124 0.8196 1 0.0
H4 H+1 0.3478 0.2725 1.0694 1 0.0
H6 H+1 0.4025 0.2029 0.64 1 0.0
H1 H-1 0.533 0.286 1.105 1 0.0
